data_2225470
loop_
_publ_author_name
'Ng, Seik Weng'

_publ_section_title
;
 4-(Methylamino)pyridine
;
_journal_coeditor_code BT5213
_journal_issue 4
_journal_name_full 'Acta Crystallographica Section E'
_journal_page_first o823
_journal_paper_doi 10.1107/S1600536810008986
_journal_volume 66
_journal_year 2010
_chemical_formula_iupac 'C6 H8 N2'
_chemical_formula_moiety 'C6 H8 N2'
_chemical_formula_sum 'C6 H8 N2'
_chemical_formula_weight 108.14
_chemical_name_systematic
;
4-(Methylamino)pyridine
;
_space_group_IT_number 33
_symmetry_cell_setting orthorhombic
_symmetry_space_group_name_Hall 'P 2c -2n'
_symmetry_space_group_name_H-M 'P n a 21'
_atom_sites_solution_hydrogens geom
_atom_sites_solution_primary direct
_atom_sites_solution_secondary difmap
_audit_creation_method SHELXL-97
_cell_angle_alpha 90.00
_cell_angle_beta 90.00
_cell_angle_gamma 90.00
_cell_formula_units_Z 4
_cell_length_a 6.5645(18)
_cell_length_b 7.1230(19)
_cell_length_c 12.489(4)
_cell_measurement_reflns_used 379
_cell_measurement_temperature 100(2)
_cell_measurement_theta_max 21.5
_cell_measurement_theta_min 3.3
_cell_volume 584.0(3)
_computing_cell_refinement 'SAINT (Bruker, 2009)'
_computing_data_collection 'APEX2 (Bruker, 2009)'
_computing_data_reduction 'SAINT (Bruker, 2009)'
_computing_molecular_graphics 'X-SEED (Barbour, 2001)'
_computing_publication_material 'publCIF (Westrip, 2010)'
_computing_structure_refinement 'SHELXL97 (Sheldrick, 2008)'
_computing_structure_solution 'SHELXS97 (Sheldrick, 2008)'
_diffrn_ambient_temperature 100(2)
_diffrn_measured_fraction_theta_full 1.000
_diffrn_measured_fraction_theta_max 1.000
_diffrn_measurement_device_type 'Bruker SMART APEX diffractometer'
_diffrn_measurement_method '\w scans'
_diffrn_radiation_monochromator graphite
_diffrn_radiation_source 'fine-focus sealed tube'
_diffrn_radiation_type MoK\a
_diffrn_radiation_wavelength 0.71073
_diffrn_reflns_av_R_equivalents 0.0932
_diffrn_reflns_av_sigmaI/netI 0.0540
_diffrn_reflns_limit_h_max 8
_diffrn_reflns_limit_h_min -7
_diffrn_reflns_limit_k_max 8
_diffrn_reflns_limit_k_min -9
_diffrn_reflns_limit_l_max 16
_diffrn_reflns_limit_l_min -16
_diffrn_reflns_number 5127
_diffrn_reflns_theta_full 27.50
_diffrn_reflns_theta_max 27.50
_diffrn_reflns_theta_min 3.26
_diffrn_standards_decay_% 0
_diffrn_standards_interval_count 0
_diffrn_standards_interval_time 0
_diffrn_standards_number 0
_exptl_absorpt_coefficient_mu 0.078
_exptl_absorpt_correction_type none
_exptl_crystal_colour Colorless
_exptl_crystal_density_diffrn 1.230
_exptl_crystal_density_method 'not measured'
_exptl_crystal_description Plate
_exptl_crystal_F_000 232
_exptl_crystal_size_max 0.12
_exptl_crystal_size_mid 0.12
_exptl_crystal_size_min 0.02
_refine_diff_density_max 0.176
_refine_diff_density_min -0.201
_refine_ls_extinction_method none
_refine_ls_goodness_of_fit_ref 0.994
_refine_ls_hydrogen_treatment mixed
_refine_ls_matrix_type full
_refine_ls_number_parameters 78
_refine_ls_number_reflns 707
_refine_ls_number_restraints 2
_refine_ls_restrained_S_all 0.993
_refine_ls_R_factor_all 0.0711
_refine_ls_R_factor_gt 0.0444
_refine_ls_shift/su_max 0.001
_refine_ls_shift/su_mean 0.001
_refine_ls_structure_factor_coef Fsqd
_refine_ls_weighting_details 'calc w=1/[\s^2^(Fo^2^)+(0.0518P)^2^] where P=(Fo^2^+2Fc^2^)/3'
_refine_ls_weighting_scheme calc
_refine_ls_wR_factor_gt 0.0886
_refine_ls_wR_factor_ref 0.1023
_reflns_number_gt 521
_reflns_number_total 707
_reflns_threshold_expression I>2\s(I)
_cod_data_source_file bt5213.cif
_cod_data_source_block I
_cod_depositor_comments
;
The following automatic conversions were performed:
'_symmetry_cell_setting' value 'Orthorhombic' changed to 'orthorhombic'
according to '/home/saulius/struct/CIF-dictionaries/cif_core.dic'
dictionary named 'cif_core.dic' version 2.4.1 from
2010-06-29.

'_exptl_absorpt_correction_type' value 'None' changed to
'none' according to '/home/saulius/struct/CIF-dictionaries/cif_core.dic'
dictionary named 'cif_core.dic' version 2.4.1 from 2010-06-29.

Automatic conversion script
Id: cif_fix_enum 1527 2010-12-29 10:47:43Z saulius 
;
_cod_database_code 2225470
_cod_database_fobs_code 2225470

loop_
_symmetry_equiv_pos_as_xyz
'x, y, z'
'-x, -y, z+1/2'
'x+1/2, -y+1/2, z'
'-x+1/2, y+1/2, z+1/2'

loop_
_atom_site_type_symbol
_atom_site_label
_atom_site_fract_x
_atom_site_fract_y
_atom_site_fract_z
_atom_site_U_iso_or_equiv
_atom_site_adp_type
_atom_site_calc_flag
_atom_site_refinement_flags
_atom_site_occupancy
_atom_site_disorder_assembly
_atom_site_disorder_group
N N1 0.2579(4) 0.0086(3) 0.49959(18) 0.0219(6) Uani d D 1 . .
H H1 0.177(4) 0.027(5) 0.4440(19) 0.036(11) Uiso d D 1 . .
N N2 -0.0105(4) -0.0122(3) 0.8044(2) 0.0232(6) Uani d . 1 . .
C C1 0.1745(4) -0.0004(4) 0.5993(2) 0.0193(6) Uani d . 1 . .
C C2 -0.0127(4) 0.0889(4) 0.6198(2) 0.0217(7) Uani d . 1 . .
H H2 -0.0813 0.1550 0.5645 0.026 Uiso calc R 1 . .
C C3 -0.0957(5) 0.0794(4) 0.7215(2) 0.0256(7) Uani d . 1 . .
H H3 -0.2215 0.1417 0.7336 0.031 Uiso calc R 1 . .
C C4 0.1690(4) -0.0944(4) 0.7840(2) 0.0220(7) Uani d . 1 . .
H H4 0.2337 -0.1593 0.8411 0.026 Uiso calc R 1 . .
C C5 0.2673(4) -0.0917(4) 0.6858(2) 0.0207(7) Uani d . 1 . .
H H5 0.3959 -0.1511 0.6773 0.025 Uiso calc R 1 . .
C C6 0.4412(4) -0.0966(5) 0.4736(2) 0.0302(8) Uani d . 1 . .
H H6A 0.5534 -0.0546 0.5195 0.045 Uiso calc R 1 . .
H H6B 0.4772 -0.0753 0.3984 0.045 Uiso calc R 1 . .
H H6C 0.4168 -0.2307 0.4853 0.045 Uiso calc R 1 . .

loop_
_atom_site_aniso_label
_atom_site_aniso_U_11
_atom_site_aniso_U_22
_atom_site_aniso_U_33
_atom_site_aniso_U_12
_atom_site_aniso_U_13
_atom_site_aniso_U_23
N1 0.0237(13) 0.0242(14) 0.0178(12) 0.0021(12) -0.0023(10) 0.0025(12)
N2 0.0277(14) 0.0232(12) 0.0189(11) 0.0006(12) 0.0005(11) -0.0001(13)
C1 0.0189(15) 0.0192(15) 0.0198(14) -0.0048(13) -0.0055(12) -0.0010(12)
C2 0.0231(17) 0.0218(16) 0.0201(13) 0.0003(13) -0.0031(12) 0.0033(13)
C3 0.0293(18) 0.0210(16) 0.0264(16) 0.0046(14) 0.0013(14) -0.0005(14)
C4 0.0248(16) 0.0223(16) 0.0188(14) -0.0016(13) -0.0039(12) 0.0009(13)
C5 0.0196(16) 0.0205(16) 0.0219(14) 0.0009(13) -0.0024(12) -0.0011(14)
C6 0.0242(16) 0.0408(19) 0.0256(16) 0.0051(14) 0.0028(14) 0.0005(14)

loop_
_atom_type_symbol
_atom_type_description
_atom_type_scat_dispersion_real
_atom_type_scat_dispersion_imag
_atom_type_scat_source
C C 0.0033 0.0000 'International Tables Vol C Tables 4.2.6.8 and 6.1.1.4'
H H 0.0000 0.0000 'International Tables Vol C Tables 4.2.6.8 and 6.1.1.4'
N N 0.0061 0.0000 'International Tables Vol C Tables 4.2.6.8 and 6.1.1.4'

loop_
_geom_angle_atom_site_label_1
_geom_angle_atom_site_label_2
_geom_angle_atom_site_label_3
_geom_angle_site_symmetry_1
_geom_angle_site_symmetry_3
_geom_angle
_geom_angle_publ_flag
C1 N1 C6 . . 120.8(2) ?
C1 N1 H1 . . 119(2) ?
C6 N1 H1 . . 113(2) ?
C4 N2 C3 . . 115.6(3) ?
N1 C1 C5 . . 123.5(3) ?
N1 C1 C2 . . 119.8(3) ?
C5 C1 C2 . . 116.7(3) ?
C3 C2 C1 . . 119.3(3) ?
C3 C2 H2 . . 120.4 ?
C1 C2 H2 . . 120.4 ?
N2 C3 C2 . . 124.5(3) ?
N2 C3 H3 . . 117.7 ?
C2 C3 H3 . . 117.7 ?
N2 C4 C5 . . 124.8(3) ?
N2 C4 H4 . . 117.6 ?
C5 C4 H4 . . 117.6 ?
C4 C5 C1 . . 119.1(3) ?
C4 C5 H5 . . 120.4 ?
C1 C5 H5 . . 120.4 ?
N1 C6 H6A . . 109.5 ?
N1 C6 H6B . . 109.5 ?
H6A C6 H6B . . 109.5 ?
N1 C6 H6C . . 109.5 ?
H6A C6 H6C . . 109.5 ?
H6B C6 H6C . . 109.5 ?

loop_
_geom_bond_atom_site_label_1
_geom_bond_atom_site_label_2
_geom_bond_site_symmetry_2
_geom_bond_distance
_geom_bond_publ_flag
N1 C1 . 1.362(4) ?
N1 C6 . 1.454(4) ?
N1 H1 . 0.880(10) ?
N2 C4 . 1.340(4) ?
N2 C3 . 1.345(4) ?
C1 C5 . 1.401(4) ?
C1 C2 . 1.407(4) ?
C2 C3 . 1.384(4) ?
C2 H2 . 0.9500 ?
C3 H3 . 0.9500 ?
C4 C5 . 1.386(4) ?
C4 H4 . 0.9500 ?
C5 H5 . 0.9500 ?
C6 H6A . 0.9800 ?
C6 H6B . 0.9800 ?
C6 H6C . 0.9800 ?

loop_
_geom_hbond_atom_site_label_D
_geom_hbond_atom_site_label_H
_geom_hbond_atom_site_label_A
_geom_hbond_site_symmetry_A
_geom_hbond_distance_DH
_geom_hbond_distance_HA
_geom_hbond_distance_DA
_geom_hbond_angle_DHA
_geom_hbond_publ_flag
N1 H1 N2 2_554 0.880(10) 2.060(10) 2.930(3) 168(3) yes

loop_
_geom_torsion_atom_site_label_1
_geom_torsion_atom_site_label_2
_geom_torsion_atom_site_label_3
_geom_torsion_atom_site_label_4
_geom_torsion_site_symmetry_1
_geom_torsion_site_symmetry_2
_geom_torsion_site_symmetry_3
_geom_torsion_site_symmetry_4
_geom_torsion
_geom_torsion_publ_flag
C6 N1 C1 C5 . . . . 7.2(4) ?
C6 N1 C1 C2 . . . . -174.3(3) ?
N1 C1 C2 C3 . . . . -179.8(3) ?
C5 C1 C2 C3 . . . . -1.1(4) ?
C4 N2 C3 C2 . . . . 1.5(5) ?
C1 C2 C3 N2 . . . . -0.6(5) ?
C3 N2 C4 C5 . . . . -0.5(5) ?
N2 C4 C5 C1 . . . . -1.2(5) ?
N1 C1 C5 C4 . . . . -179.4(3) ?
C2 C1 C5 C4 . . . . 2.0(4) ?

loop_
_cod_related_entry_id
_cod_related_entry_database
_cod_related_entry_code
1 ChemSpider 109718
